data_4061990
_journal_name_full Organometallics
_journal_year 2003
_chemical_formula_moiety 'C89 H93 Au2 Cl2 O7 P2'
_chemical_formula_sum 'C89 H93 Au2 Cl2 O7 P2'
_chemical_formula_weight 1801.41
_space_group_IT_number 14
_symmetry_cell_setting monoclinic
_symmetry_space_group_name_Hall '-P 2ybc'
_symmetry_space_group_name_H-M 'P 1 21/c 1'
_cell_angle_alpha 90.00
_cell_angle_beta 98.33(2)
_cell_angle_gamma 90.00
_cell_formula_units_Z 4
_cell_length_a 22.033(4)
_cell_length_b 13.257(3)
_cell_length_c 28.870(5)
_cell_measurement_temperature 301(2)
_cell_volume 8344(3)
_diffrn_ambient_temperature 301(2)
_exptl_crystal_density_diffrn 1.434
_cod_original_sg_symbol_H-M 'P 21/c'
_cod_database_code 4061990

loop_
_symmetry_equiv_pos_as_xyz
'x, y, z'
'-x, y+1/2, -z+1/2'
'-x, -y, -z'
'x, -y-1/2, z-1/2'

loop_
_atom_site_label
_atom_site_type_symbol
_atom_site_fract_x
_atom_site_fract_y
_atom_site_fract_z
_atom_site_U_iso_or_equiv
_atom_site_adp_type
_atom_site_occupancy
_atom_site_symmetry_multiplicity
_atom_site_calc_flag
_atom_site_refinement_flags
_atom_site_disorder_assembly
_atom_site_disorder_group
Au1 Au 0.289249(18) 0.73217(3) 0.052415(15) 0.07980(17) Uani 1 1 d . . .
Au2 Au 0.488080(18) 1.09609(3) 0.136481(15) 0.08830(18) Uani 1 1 d . . .
P1 P 0.37195(11) 0.64158(16) 0.03665(9) 0.0700(6) Uani 1 1 d . . .
P2 P 0.57908(12) 1.0148(2) 0.15831(11) 0.0903(8) Uani 1 1 d . . .
O1 O 0.0026(3) 1.1834(4) 0.0746(2) 0.0836(18) Uani 1 1 d . . .
O2 O -0.0938(3) 1.3073(6) 0.0909(3) 0.110(2) Uani 1 1 d . . .
O3 O -0.0578(4) 1.5173(6) 0.1054(3) 0.113(2) Uani 1 1 d . . .
O4 O 0.0681(4) 1.5990(5) 0.1291(3) 0.102(2) Uani 1 1 d . . .
O5 O 0.1568(3) 1.4716(4) 0.1042(2) 0.0796(17) Uani 1 1 d . . .
O6 O 0.0993(3) 1.2787(4) 0.1419(2) 0.0776(16) Uani 1 1 d . . .
O7 O 0.0953(3) 1.3249(4) 0.0345(2) 0.0759(16) Uani 1 1 d . . .
C1 C 0.2187(5) 0.8216(7) 0.0622(4) 0.093(3) Uani 1 1 d . . .
C2 C 0.1808(4) 0.8842(7) 0.0670(4) 0.082(3) Uani 1 1 d . . .
C3 C 0.1352(4) 0.9599(7) 0.0710(4) 0.078(3) Uani 1 1 d . . .
C4 C 0.1145(4) 0.9834(6) 0.1124(4) 0.080(3) Uani 1 1 d . . .
H4 H 0.1294 0.9478 0.1394 0.096 Uiso 1 1 calc R . .
C5 C 0.0709(4) 1.0610(7) 0.1146(4) 0.079(3) Uani 1 1 d . . .
C6 C 0.0460(4) 1.1089(7) 0.0743(4) 0.078(3) Uani 1 1 d . . .
C7 C 0.0687(4) 1.0911(6) 0.0317(4) 0.081(3) Uani 1 1 d . . .
C8 C 0.1145(4) 1.0156(6) 0.0311(4) 0.079(3) Uani 1 1 d . . .
H8 H 0.1307 1.0034 0.0037 0.095 Uiso 1 1 calc R . .
C9 C 0.0535(5) 1.0891(7) 0.1612(4) 0.089(3) Uani 1 1 d . . .
H9A H 0.0185 1.1343 0.1563 0.107 Uiso 1 1 calc R . .
H9B H 0.0410 1.0287 0.1762 0.107 Uiso 1 1 calc R . .
C10 C 0.1035(5) 1.1384(7) 0.1930(4) 0.080(3) Uani 1 1 d . . .
C11 C 0.1261(4) 1.2308(7) 0.1820(3) 0.071(2) Uani 1 1 d . . .
C12 C 0.1766(4) 1.2776(7) 0.2096(3) 0.079(3) Uani 1 1 d . . .
C13 C 0.2023(5) 1.2293(10) 0.2503(4) 0.098(3) Uani 1 1 d . . .
H13 H 0.2358 1.2585 0.2687 0.118 Uiso 1 1 calc R . .
C14 C 0.1797(6) 1.1403(11) 0.2639(4) 0.118(4) Uani 1 1 d . . .
H14 H 0.1967 1.1103 0.2920 0.141 Uiso 1 1 calc R . .
C15 C 0.1324(6) 1.0961(8) 0.2364(5) 0.106(4) Uani 1 1 d . . .
H15 H 0.1178 1.0349 0.2460 0.128 Uiso 1 1 calc R . .
C16 C 0.1998(4) 1.3759(7) 0.1925(4) 0.084(3) Uani 1 1 d . . .
H16A H 0.2298 1.4046 0.2168 0.101 Uiso 1 1 calc R . .
H16B H 0.1659 1.4230 0.1862 0.101 Uiso 1 1 calc R . .
C17 C 0.2294(4) 1.3621(6) 0.1477(3) 0.071(2) Uani 1 1 d . . .
C18 C 0.2071(4) 1.4079(5) 0.1060(3) 0.066(2) Uani 1 1 d . . .
C19 C 0.2322(4) 1.3886(6) 0.0651(3) 0.069(2) Uani 1 1 d . . .
C20 C 0.2815(4) 1.3251(7) 0.0677(3) 0.074(2) Uani 1 1 d . . .
H20 H 0.2977 1.3105 0.0404 0.089 Uiso 1 1 calc R . .
C21 C 0.3081(4) 1.2823(6) 0.1090(3) 0.070(2) Uani 1 1 d . . .
C22 C 0.2806(4) 1.3010(7) 0.1479(3) 0.073(2) Uani 1 1 d . . .
H22 H 0.2972 1.2709 0.1760 0.087 Uiso 1 1 calc R . .
C23 C 0.3637(4) 1.2214(7) 0.1139(4) 0.078(3) Uani 1 1 d . . .
C24 C 0.4098(5) 1.1730(8) 0.1205(3) 0.083(3) Uani 1 1 d . . .
C25 C 0.2023(4) 1.4279(7) 0.0175(4) 0.084(3) Uani 1 1 d . . .
H25A H 0.1707 1.4764 0.0222 0.100 Uiso 1 1 calc R . .
H25B H 0.2329 1.4626 0.0025 0.100 Uiso 1 1 calc R . .
C26 C 0.1741(4) 1.3454(7) -0.0142(3) 0.076(2) Uani 1 1 d . . .
C27 C 0.1234(4) 1.2929(8) -0.0038(3) 0.081(3) Uani 1 1 d . . .
C28 C 0.0980(4) 1.2091(7) -0.0298(3) 0.079(3) Uani 1 1 d . . .
C29 C 0.1251(6) 1.1844(10) -0.0683(4) 0.109(4) Uani 1 1 d . . .
H29 H 0.1087 1.1308 -0.0868 0.131 Uiso 1 1 calc R . .
C30 C 0.1737(7) 1.2325(11) -0.0810(5) 0.120(4) Uani 1 1 d . . .
H30 H 0.1902 1.2120 -0.1074 0.144 Uiso 1 1 calc R . .
C31 C 0.1999(5) 1.3156(10) -0.0536(4) 0.104(3) Uani 1 1 d . . .
H31 H 0.2338 1.3494 -0.0618 0.125 Uiso 1 1 calc R . .
C32 C 0.0471(5) 1.1508(8) -0.0131(4) 0.090(3) Uani 1 1 d . . .
H32A H 0.0298 1.1044 -0.0375 0.108 Uiso 1 1 calc R . .
H32B H 0.0150 1.1972 -0.0073 0.108 Uiso 1 1 calc R . .
C33 C 0.0484(5) 1.3987(8) 0.0239(4) 0.100(3) Uani 1 1 d . . .
H33A H 0.0319 1.4158 0.0519 0.150 Uiso 1 1 calc R . .
H33B H 0.0163 1.3721 0.0011 0.150 Uiso 1 1 calc R . .
H33C H 0.0653 1.4580 0.0116 0.150 Uiso 1 1 calc R . .
C34 C 0.0518(5) 1.3467(7) 0.1491(4) 0.092(3) Uani 1 1 d . . .
H34A H 0.0350 1.3767 0.1198 0.138 Uiso 1 1 calc R . .
H34B H 0.0682 1.3985 0.1706 0.138 Uiso 1 1 calc R . .
H34C H 0.0201 1.3108 0.1618 0.138 Uiso 1 1 calc R . .
C35 C -0.0577(5) 1.1500(9) 0.0650(5) 0.120(4) Uani 1 1 d . . .
H35A H -0.0691 1.1162 0.0923 0.144 Uiso 1 1 calc R . .
H35B H -0.0616 1.1021 0.0394 0.144 Uiso 1 1 calc R . .
C36 C -0.1000(5) 1.2389(11) 0.0521(5) 0.131(5) Uani 1 1 d . . .
H36A H -0.0892 1.2725 0.0246 0.157 Uiso 1 1 calc R . .
H36B H -0.1422 1.2158 0.0451 0.157 Uiso 1 1 calc R . .
C37 C -0.1287(6) 1.3973(9) 0.0831(6) 0.134(5) Uani 1 1 d . . .
H37A H -0.1717 1.3815 0.0828 0.161 Uiso 1 1 calc R . .
H37B H -0.1239 1.4242 0.0526 0.161 Uiso 1 1 calc R . .
C38 C -0.1106(6) 1.4732(10) 0.1182(6) 0.127(5) Uani 1 1 d . . .
H38A H -0.1428 1.5231 0.1184 0.153 Uiso 1 1 calc R . .
H38B H -0.1019 1.4429 0.1490 0.153 Uiso 1 1 calc R . .
C39 C -0.0390(6) 1.5965(10) 0.1346(6) 0.125(5) Uani 1 1 d . . .
H39A H -0.0252 1.5713 0.1659 0.150 Uiso 1 1 calc R . .
H39B H -0.0733 1.6417 0.1362 0.150 Uiso 1 1 calc R . .
C40 C 0.0126(6) 1.6539(8) 0.1171(5) 0.113(4) Uani 1 1 d . . .
H40A H 0.0038 1.6620 0.0834 0.136 Uiso 1 1 calc R . .
H40B H 0.0165 1.7203 0.1312 0.136 Uiso 1 1 calc R . .
C41 C 0.1153(5) 1.6373(7) 0.1042(4) 0.098(3) Uani 1 1 d . . .
H41A H 0.1248 1.7066 0.1133 0.118 Uiso 1 1 calc R . .
H41B H 0.1012 1.6358 0.0707 0.118 Uiso 1 1 calc R . .
C42 C 0.1712(5) 1.5730(7) 0.1156(5) 0.102(4) Uani 1 1 d . . .
H42A H 0.2029 1.5962 0.0982 0.122 Uiso 1 1 calc R . .
H42B H 0.1867 1.5784 0.1487 0.122 Uiso 1 1 calc R . .
C43 C 0.3544(3) 0.5582(4) -0.01363(18) 0.069(2) Uani 1 1 d G . .
C44 C 0.3789(3) 0.4618(4) -0.01474(19) 0.076(2) Uani 1 1 d G . .
H44 H 0.4020 0.4350 0.0119 0.091 Uiso 1 1 calc R . .
C45 C 0.3688(3) 0.4054(3) -0.0557(2) 0.087(3) Uani 1 1 d G . .
H45 H 0.3852 0.3409 -0.0565 0.105 Uiso 1 1 calc R . .
C46 C 0.3342(3) 0.4454(5) -0.09558(19) 0.093(3) Uani 1 1 d G . .
C47 C 0.3097(3) 0.5418(5) -0.09447(19) 0.102(3) Uani 1 1 d G . .
H47 H 0.2866 0.5685 -0.1211 0.122 Uiso 1 1 calc R . .
C48 C 0.3198(3) 0.5982(4) -0.0535(2) 0.091(3) Uani 1 1 d G . .
H48 H 0.3034 0.6627 -0.0528 0.109 Uiso 1 1 calc R . .
C49 C 0.3270(7) 0.3842(10) -0.1407(5) 0.132(5) Uani 1 1 d . . .
H49A H 0.3469 0.3201 -0.1349 0.198 Uiso 1 1 calc R . .
H49B H 0.3452 0.4201 -0.1640 0.198 Uiso 1 1 calc R . .
H49C H 0.2842 0.3737 -0.1516 0.198 Uiso 1 1 calc R . .
C50 C 0.4121(3) 0.5656(4) 0.08383(18) 0.067(2) Uani 1 1 d G . .
C51 C 0.4735(3) 0.5409(5) 0.0840(2) 0.083(3) Uani 1 1 d G . .
H51 H 0.4944 0.5651 0.0605 0.099 Uiso 1 1 calc R . .
C52 C 0.5036(2) 0.4799(5) 0.1192(2) 0.094(3) Uani 1 1 d G . .
H52 H 0.5446 0.4634 0.1194 0.113 Uiso 1 1 calc R . .
C53 C 0.4723(3) 0.4437(5) 0.1543(2) 0.092(3) Uani 1 1 d G . .
C54 C 0.4110(3) 0.4684(5) 0.1541(2) 0.106(4) Uani 1 1 d G . .
H54 H 0.3900 0.4442 0.1776 0.128 Uiso 1 1 calc R . .
C55 C 0.3809(2) 0.5294(5) 0.1189(2) 0.089(3) Uani 1 1 d G . .
H55 H 0.3398 0.5459 0.1188 0.106 Uiso 1 1 calc R . .
C56 C 0.5029(7) 0.3744(10) 0.1935(5) 0.146(5) Uani 1 1 d . . .
H56A H 0.5448 0.3628 0.1895 0.219 Uiso 1 1 calc R . .
H56B H 0.4814 0.3113 0.1923 0.219 Uiso 1 1 calc R . .
H56C H 0.5015 0.4059 0.2233 0.219 Uiso 1 1 calc R . .
C57 C 0.4306(3) 0.7233(4) 0.0194(2) 0.073(2) Uani 1 1 d G . .
C58 C 0.4648(3) 0.6952(4) -0.0153(2) 0.087(3) Uani 1 1 d G . .
H58 H 0.4564 0.6347 -0.0313 0.105 Uiso 1 1 calc R . .
C59 C 0.5116(3) 0.7574(6) -0.0261(2) 0.102(3) Uani 1 1 d G . .
H59 H 0.5344 0.7385 -0.0494 0.123 Uiso 1 1 calc R . .
C60 C 0.5241(3) 0.8477(6) -0.0022(3) 0.112(4) Uani 1 1 d G . .
H60 H 0.5554 0.8893 -0.0095 0.134 Uiso 1 1 calc R . .
C61 C 0.4899(4) 0.8759(4) 0.0325(3) 0.114(4) Uani 1 1 d G . .
H61 H 0.4983 0.9363 0.0485 0.137 Uiso 1 1 calc R . .
C62 C 0.4432(3) 0.8137(5) 0.0434(2) 0.090(3) Uani 1 1 d G . .
H62 H 0.4203 0.8325 0.0666 0.108 Uiso 1 1 calc R . .
C64 C 0.6227(3) 0.9931(5) 0.1095(2) 0.084(3) Uani 1 1 d G . .
C65 C 0.6478(3) 0.8991(4) 0.1024(3) 0.103(3) Uani 1 1 d G . .
H65 H 0.6433 0.8462 0.1228 0.124 Uiso 1 1 calc R . .
C66 C 0.6797(3) 0.8842(4) 0.0648(3) 0.109(4) Uani 1 1 d G . .
H66 H 0.6965 0.8213 0.0600 0.131 Uiso 1 1 calc R . .
C67 C 0.6865(3) 0.9632(6) 0.0343(2) 0.104(3) Uani 1 1 d G . .
C68 C 0.6614(4) 1.0572(5) 0.0415(3) 0.121(4) Uani 1 1 d G . .
H68 H 0.6660 1.1100 0.0211 0.145 Uiso 1 1 calc R . .
C69 C 0.6296(4) 1.0721(4) 0.0791(3) 0.114(4) Uani 1 1 d G . .
H69 H 0.6128 1.1350 0.0838 0.137 Uiso 1 1 calc R . .
C70 C 0.7200(7) 0.9439(11) -0.0080(5) 0.082(4) Uani 0.67 1 d P . .
H70A H 0.7342 0.8754 -0.0073 0.123 Uiso 0.67 1 calc PR . .
H70B H 0.7544 0.9889 -0.0067 0.123 Uiso 0.67 1 calc PR . .
H70C H 0.6923 0.9554 -0.0364 0.123 Uiso 0.67 1 calc PR . .
C71 C 0.5720(3) 0.8908(4) 0.1835(2) 0.086(3) Uani 1 1 d G . .
C72 C 0.5206(3) 0.8341(6) 0.1662(2) 0.092(3) Uani 1 1 d G . .
H72 H 0.4913 0.8606 0.1429 0.110 Uiso 1 1 calc R . .
C73 C 0.5131(3) 0.7379(5) 0.1836(3) 0.108(4) Uani 1 1 d G . .
H73 H 0.4787 0.6999 0.1720 0.129 Uiso 1 1 calc R . .
C74 C 0.5569(4) 0.6984(5) 0.2183(3) 0.103(4) Uani 1 1 d G . .
C75 C 0.6082(4) 0.7551(6) 0.2357(2) 0.129(5) Uani 1 1 d G . .
H75 H 0.6375 0.7286 0.2590 0.154 Uiso 1 1 calc R . .
C76 C 0.6158(3) 0.8513(6) 0.2183(3) 0.110(4) Uani 1 1 d G . .
H76 H 0.6501 0.8893 0.2299 0.131 Uiso 1 1 calc R . .
C77 C 0.5581(11) 0.5976(15) 0.2376(8) 0.134(7) Uani 0.67 1 d P . .
H77A H 0.5217 0.5620 0.2243 0.201 Uiso 0.67 1 calc PR . .
H77B H 0.5596 0.6014 0.2710 0.201 Uiso 0.67 1 calc PR . .
H77C H 0.5936 0.5625 0.2303 0.201 Uiso 0.67 1 calc PR . .
C78 C 0.6295(4) 1.0792(6) 0.2026(3) 0.109(4) Uani 1 1 d G . .
C79 C 0.6930(4) 1.0717(8) 0.2060(4) 0.157(6) Uani 1 1 d G . .
H79 H 0.7103 1.0307 0.1853 0.189 Uiso 1 1 calc R . .
C80 C 0.7304(4) 1.1254(9) 0.2403(5) 0.206(9) Uani 1 1 d G . .
H80 H 0.7728 1.1203 0.2426 0.247 Uiso 1 1 calc R . .
C81 C 0.7044(6) 1.1866(9) 0.2712(4) 0.181(9) Uani 1 1 d G . .
C82 C 0.6410(6) 1.1942(8) 0.2679(4) 0.184(8) Uani 1 1 d G . .
H82 H 0.6236 1.2352 0.2885 0.221 Uiso 1 1 calc R . .
C83 C 0.6036(4) 1.1405(7) 0.2335(4) 0.131(5) Uani 1 1 d G . .
H83 H 0.5611 1.1455 0.2313 0.157 Uiso 1 1 calc R . .
C85 C 0.6962(7) 0.4893(10) 0.3520(5) 0.134(5) Uani 1 1 d . . .
H85A H 0.6850 0.5498 0.3677 0.161 Uiso 1 1 calc R . .
H85B H 0.7285 0.4560 0.3730 0.161 Uiso 1 1 calc R . .
Cl1 Cl 0.6338(2) 0.4110(3) 0.3437(2) 0.197(2) Uani 1 1 d . . .
Cl2 Cl 0.7247(3) 0.5237(5) 0.3041(3) 0.221(3) Uani 1 1 d . . .
C84 C 0.7583(16) 1.252(2) 0.3002(12) 0.219(14) Uiso 0.67 1 d P . .
H84A H 0.7973 1.2247 0.2956 0.328 Uiso 0.67 1 calc PR . .
H84B H 0.7544 1.2498 0.3329 0.328 Uiso 0.67 1 calc PR . .
H84C H 0.7553 1.3206 0.2895 0.328 Uiso 0.67 1 calc PR . .
C89 C 0.8435(13) 0.974(2) 0.1741(10) 0.247(11) Uiso 1 1 d D . .
C88 C 0.9057(15) 0.947(3) 0.2039(12) 0.306(15) Uiso 1 1 d D . .
C87 C 0.9523(15) 0.856(2) 0.2025(10) 0.270(12) Uiso 1 1 d D . .
C86 C 1.0195(16) 0.815(3) 0.2305(13) 0.342(17) Uiso 1 1 d D . .
C91 C 1.0864(18) 0.766(3) 0.2526(15) 0.38(2) Uiso 1 1 d D . .
C90 C 0.823(3) 1.057(4) 0.137(2) 0.62(4) Uiso 1 1 d D . .

loop_
_atom_site_aniso_label
_atom_site_aniso_U_11
_atom_site_aniso_U_22
_atom_site_aniso_U_33
_atom_site_aniso_U_23
_atom_site_aniso_U_13
_atom_site_aniso_U_12
Au1 0.0757(3) 0.0654(2) 0.1018(3) -0.00295(18) 0.0246(2) 0.00879(16)
Au2 0.0664(3) 0.0972(3) 0.1013(3) 0.0064(2) 0.0124(2) 0.02738(19)
P1 0.0669(15) 0.0649(13) 0.0806(16) -0.0003(11) 0.0184(12) 0.0064(10)
P2 0.0672(16) 0.0965(18) 0.105(2) -0.0062(15) 0.0041(15) 0.0252(13)
O1 0.050(4) 0.086(4) 0.114(5) -0.027(4) 0.010(3) 0.005(3)
O2 0.068(4) 0.121(6) 0.135(7) -0.011(5) -0.002(4) 0.031(4)
O3 0.095(6) 0.104(6) 0.144(7) -0.008(5) 0.027(5) 0.028(4)
O4 0.088(5) 0.095(5) 0.125(6) 0.013(4) 0.016(5) 0.026(4)
O5 0.056(4) 0.073(4) 0.107(5) -0.004(3) 0.005(3) 0.011(3)
O6 0.066(4) 0.084(4) 0.082(4) -0.001(3) 0.008(3) 0.007(3)
O7 0.060(4) 0.083(4) 0.083(4) -0.003(3) 0.006(3) 0.011(3)
C1 0.087(7) 0.074(6) 0.119(9) -0.008(6) 0.015(6) -0.006(5)
C2 0.064(6) 0.063(5) 0.120(8) -0.008(5) 0.021(6) 0.006(4)
C3 0.070(6) 0.069(6) 0.096(8) 0.003(5) 0.010(6) -0.003(4)
C4 0.073(6) 0.070(6) 0.099(8) 0.001(5) 0.024(6) 0.001(4)
C5 0.071(6) 0.069(5) 0.100(8) -0.002(5) 0.025(6) -0.007(4)
C6 0.052(5) 0.081(6) 0.102(8) -0.023(6) 0.020(5) 0.002(4)
C7 0.065(6) 0.069(5) 0.100(8) -0.012(5) -0.014(6) 0.000(4)
C8 0.060(6) 0.068(5) 0.112(8) -0.028(5) 0.016(5) -0.004(4)
C9 0.078(7) 0.087(6) 0.110(8) -0.004(6) 0.035(6) 0.001(5)
C10 0.078(7) 0.076(6) 0.087(7) 0.009(5) 0.013(6) 0.013(5)
C11 0.063(6) 0.083(6) 0.069(6) 0.000(5) 0.012(5) 0.016(5)
C12 0.064(6) 0.097(7) 0.079(7) 0.000(5) 0.020(5) 0.008(5)
C13 0.072(7) 0.140(10) 0.078(7) 0.017(7) -0.005(6) -0.002(6)
C14 0.101(10) 0.151(11) 0.094(9) 0.029(8) -0.012(8) -0.001(9)
C15 0.112(10) 0.093(7) 0.120(10) 0.021(7) 0.041(8) 0.014(7)
C16 0.061(6) 0.094(6) 0.094(7) -0.015(5) 0.003(5) 0.002(5)
C17 0.057(5) 0.071(5) 0.081(6) -0.008(5) 0.001(5) 0.003(4)
C18 0.051(5) 0.056(5) 0.086(7) 0.004(4) -0.003(5) 0.006(4)
C19 0.046(5) 0.075(5) 0.086(7) 0.009(4) 0.007(5) 0.006(4)
C20 0.052(5) 0.084(6) 0.087(7) 0.020(5) 0.013(5) 0.006(4)
C21 0.055(5) 0.072(5) 0.085(7) 0.012(5) 0.015(5) 0.009(4)
C22 0.052(5) 0.084(6) 0.079(7) 0.009(5) -0.001(5) 0.009(4)
C23 0.059(6) 0.084(6) 0.091(7) 0.006(5) 0.011(5) 0.011(5)
C24 0.074(7) 0.094(6) 0.084(7) 0.013(5) 0.021(5) 0.016(5)
C25 0.054(5) 0.093(6) 0.104(8) 0.027(6) 0.011(5) 0.015(5)
C26 0.060(6) 0.090(6) 0.080(7) 0.020(5) 0.013(5) 0.015(5)
C27 0.067(6) 0.103(7) 0.071(6) 0.010(5) -0.001(5) 0.036(5)
C28 0.071(6) 0.084(6) 0.078(7) -0.012(5) -0.002(5) 0.019(5)
C29 0.105(10) 0.124(9) 0.093(9) -0.029(7) 0.001(8) 0.032(8)
C30 0.114(11) 0.146(12) 0.106(10) 0.004(9) 0.036(9) 0.048(9)
C31 0.089(8) 0.118(9) 0.109(9) 0.023(7) 0.029(7) 0.025(7)
C32 0.073(7) 0.096(7) 0.092(7) -0.024(6) -0.016(6) 0.009(5)
C33 0.081(7) 0.117(8) 0.106(8) 0.004(6) 0.025(6) 0.028(6)
C34 0.071(6) 0.091(7) 0.107(8) -0.009(6) -0.006(6) 0.015(5)
C35 0.065(7) 0.112(8) 0.178(13) -0.055(8) 0.000(7) 0.005(6)
C36 0.064(7) 0.169(12) 0.150(13) -0.030(10) -0.016(8) 0.031(7)
C37 0.076(8) 0.117(10) 0.207(16) 0.024(10) 0.011(9) 0.037(7)
C38 0.083(9) 0.099(9) 0.205(16) -0.008(9) 0.039(9) 0.021(7)
C39 0.096(9) 0.115(10) 0.175(14) 0.013(9) 0.056(9) 0.036(7)
C40 0.101(9) 0.097(8) 0.140(10) -0.002(7) 0.008(8) 0.043(7)
C41 0.090(8) 0.074(6) 0.128(9) 0.005(6) 0.007(7) 0.023(5)
C42 0.085(7) 0.064(6) 0.151(11) -0.012(6) -0.002(7) 0.006(5)
C43 0.062(5) 0.067(5) 0.078(6) 0.003(4) 0.013(5) 0.002(4)
C44 0.070(6) 0.070(5) 0.087(7) -0.003(5) 0.010(5) 0.005(4)
C45 0.074(7) 0.086(6) 0.102(8) -0.017(6) 0.015(6) -0.005(5)
C46 0.070(7) 0.115(8) 0.091(8) -0.028(6) 0.002(6) 0.003(6)
C47 0.100(8) 0.115(8) 0.086(8) -0.009(6) -0.004(6) 0.016(7)
C48 0.087(7) 0.089(7) 0.095(8) 0.001(6) 0.008(6) 0.021(5)
C49 0.128(11) 0.146(11) 0.120(10) -0.055(8) 0.013(8) 0.009(8)
C50 0.078(6) 0.057(5) 0.069(6) -0.006(4) 0.017(5) -0.009(4)
C51 0.078(7) 0.089(6) 0.085(7) 0.016(5) 0.024(5) 0.012(5)
C52 0.089(7) 0.094(7) 0.099(8) 0.009(6) 0.016(6) 0.025(6)
C53 0.101(9) 0.082(6) 0.088(7) 0.020(5) -0.002(6) -0.009(6)
C54 0.099(9) 0.119(9) 0.101(9) 0.039(7) 0.012(7) -0.027(7)
C55 0.080(7) 0.105(7) 0.084(7) 0.001(6) 0.022(6) -0.020(6)
C56 0.179(15) 0.118(10) 0.135(12) 0.058(9) 0.004(10) 0.008(9)
C57 0.065(6) 0.074(6) 0.080(6) 0.017(5) 0.010(5) 0.011(4)
C58 0.073(7) 0.091(7) 0.099(8) 0.016(6) 0.018(6) 0.008(5)
C59 0.090(8) 0.110(8) 0.109(9) 0.035(7) 0.020(7) 0.004(6)
C60 0.090(8) 0.125(10) 0.115(10) 0.041(8) -0.001(8) -0.025(7)
C61 0.134(11) 0.096(8) 0.103(9) 0.006(7) -0.017(8) -0.043(8)
C62 0.104(8) 0.077(6) 0.086(7) -0.011(5) 0.006(6) -0.014(5)
C64 0.051(5) 0.088(6) 0.111(8) 0.004(6) 0.001(5) 0.023(4)
C65 0.096(8) 0.104(8) 0.117(9) 0.017(6) 0.038(7) 0.028(6)
C66 0.099(9) 0.101(8) 0.134(10) 0.004(7) 0.043(8) 0.023(6)
C67 0.079(7) 0.088(7) 0.143(11) 0.008(7) 0.011(7) 0.006(5)
C68 0.133(11) 0.102(9) 0.133(11) 0.023(7) 0.038(9) 0.027(7)
C69 0.123(10) 0.082(7) 0.138(11) 0.015(7) 0.025(9) 0.032(6)
C70 0.077(10) 0.094(9) 0.083(10) 0.010(8) 0.039(8) 0.009(7)
C71 0.062(6) 0.111(7) 0.080(7) -0.004(5) -0.002(5) 0.028(5)
C72 0.076(7) 0.121(8) 0.074(7) 0.013(6) -0.002(6) 0.021(6)
C73 0.103(9) 0.134(10) 0.083(8) 0.005(7) 0.006(7) 0.020(7)
C74 0.133(11) 0.103(8) 0.075(7) 0.003(6) 0.025(7) 0.035(8)
C75 0.148(13) 0.122(10) 0.094(9) -0.027(7) -0.057(9) 0.043(9)
C76 0.123(10) 0.094(8) 0.100(9) -0.011(6) -0.022(7) 0.023(7)
C77 0.140(19) 0.144(17) 0.122(16) 0.003(13) 0.030(14) -0.004(13)
C78 0.076(8) 0.101(8) 0.144(11) -0.019(7) -0.004(7) 0.019(6)
C79 0.105(11) 0.153(12) 0.206(17) -0.066(12) -0.002(11) 0.004(9)
C80 0.139(16) 0.211(19) 0.25(2) -0.063(17) -0.033(16) -0.020(14)
C81 0.20(2) 0.161(14) 0.161(15) -0.090(12) -0.059(14) 0.038(13)
C82 0.152(16) 0.200(17) 0.196(19) -0.082(15) 0.014(14) 0.032(14)
C83 0.127(11) 0.143(11) 0.122(11) -0.044(9) 0.016(9) -0.014(9)
C85 0.127(11) 0.131(10) 0.149(12) -0.004(9) 0.034(10) 0.006(8)
Cl1 0.157(4) 0.157(4) 0.294(7) -0.028(4) 0.086(4) -0.037(3)
Cl2 0.222(6) 0.212(5) 0.250(6) 0.046(5) 0.105(5) -0.004(4)

loop_
_geom_bond_atom_site_label_1
_geom_bond_atom_site_label_2
_geom_bond_distance
_geom_bond_site_symmetry_2
_geom_bond_publ_flag
Au1 C1 2.007(11) . ?
Au1 P1 2.282(2) . ?
Au2 C24 1.998(10) . ?
Au2 P2 2.283(3) . ?
P1 C57 1.810(5) . ?
P1 C50 1.818(5) . ?
P1 C43 1.821(5) . ?
P2 C78 1.786(7) . ?
P2 C71 1.813(6) . ?
P2 C64 1.840(6) . ?
O1 C6 1.376(10) . ?
O1 C35 1.390(12) . ?
O2 C37 1.419(12) . ?
O2 C36 1.433(14) . ?
O3 C39 1.373(15) . ?
O3 C38 1.398(14) . ?
O4 C40 1.423(12) . ?
O4 C41 1.439(13) . ?
O5 C18 1.389(9) . ?
O5 C42 1.408(10) . ?
O6 C11 1.376(11) . ?
O6 C34 1.418(11) . ?
O7 C27 1.408(11) . ?
O7 C33 1.425(10) . ?
C1 C2 1.199(12) . ?
C2 C3 1.438(13) . ?
C3 C4 1.374(13) . ?
C3 C8 1.388(13) . ?
C4 C5 1.415(12) . ?
C5 C6 1.367(14) . ?
C5 C9 1.499(14) . ?
C6 C7 1.414(14) . ?
C7 C8 1.423(12) . ?
C7 C32 1.532(14) . ?
C9 C10 1.479(14) . ?
C10 C11 1.376(13) . ?
C10 C15 1.435(15) . ?
C11 C12 1.415(13) . ?
C12 C13 1.384(14) . ?
C12 C16 1.509(13) . ?
C13 C14 1.361(16) . ?
C14 C15 1.350(16) . ?
C16 C17 1.540(13) . ?
C17 C18 1.374(12) . ?
C17 C22 1.388(12) . ?
C18 C19 1.398(12) . ?
C19 C20 1.369(11) . ?
C19 C25 1.527(13) . ?
C20 C21 1.372(12) . ?
C21 C22 1.375(12) . ?
C21 C23 1.457(12) . ?
C23 C24 1.194(12) . ?
C25 C26 1.502(13) . ?
C26 C27 1.386(13) . ?
C26 C31 1.399(14) . ?
C27 C28 1.411(14) . ?
C28 C29 1.375(15) . ?
C28 C32 1.498(14) . ?
C29 C30 1.342(18) . ?
C30 C31 1.428(18) . ?
C35 C36 1.515(16) . ?
C37 C38 1.443(18) . ?
C39 C40 1.515(17) . ?
C41 C42 1.496(13) . ?
C43 C44 1.3900 . ?
C43 C48 1.3900 . ?
C44 C45 1.3900 . ?
C45 C46 1.3900 . ?
C46 C47 1.3900 . ?
C46 C49 1.523(12) . ?
C47 C48 1.3900 . ?
C50 C51 1.3900 . ?
C50 C55 1.3900 . ?
C51 C52 1.3900 . ?
C52 C53 1.3900 . ?
C53 C54 1.3900 . ?
C53 C56 1.536(12) . ?
C54 C55 1.3900 . ?
C57 C58 1.3900 . ?
C57 C62 1.3900 . ?
C58 C59 1.3900 . ?
C59 C60 1.3900 . ?
C60 C61 1.3900 . ?
C61 C62 1.3900 . ?
C64 C65 1.3900 . ?
C64 C69 1.3900 . ?
C65 C66 1.3900 . ?
C66 C67 1.3900 . ?
C67 C68 1.3900 . ?
C67 C70 1.538(14) . ?
C68 C69 1.3900 . ?
C71 C72 1.3900 . ?
C71 C76 1.3900 . ?
C72 C73 1.3900 . ?
C73 C74 1.3900 . ?
C74 C75 1.3900 . ?
C74 C77 1.45(2) . ?
C75 C76 1.3900 . ?
C78 C79 1.3900 . ?
C78 C83 1.3900 . ?
C79 C80 1.3900 . ?
C80 C81 1.3900 . ?
C81 C82 1.3900 . ?
C81 C84 1.60(3) . ?
C82 C83 1.3900 . ?
C85 Cl2 1.664(15) . ?
C85 Cl1 1.711(14) . ?
C89 C88 1.551(18) . ?
C89 C90 1.56(2) . ?
C88 C87 1.581(18) . ?
C87 C86 1.673(18) . ?
C86 C91 1.653(19) . ?
